data_4066379
loop_
_publ_author_name
'Sixt, Torsten'
'Sieger, Monika'
'Krafft, Michael J.'
'Bubrin, Denis'
'Fiedler, Jan'
'Kaim, Wolfgang'

_publ_section_title
;
 Ambi-Valence Taken Literally: Ruthenium vs Iron Oxidation in
 (1,1&#x2032;-Diphosphinoferrocene)ruthenium(II) Hydride and Chloride
 Complexes as Deduced from Spectroelectrochemistry of the Heterodimetallic
 &#x201C;Mixed-Valent&#x201D; Intermediates&#x2020;
;
_journal_issue 21
_journal_name_full Organometallics
_journal_page_first 5511
_journal_paper_doi 10.1021/om1004258
_journal_volume 29
_journal_year 2010
_chemical_formula_moiety 'C28 H42 Cl Fe P2 Ru, F6 P'
_chemical_formula_sum 'C28 H42 Cl F6 Fe P3 Ru'
_chemical_formula_weight 777.90
_chemical_name_systematic
; 
 ? 
;
_space_group_IT_number 2
_symmetry_cell_setting triclinic
_symmetry_space_group_name_Hall '-P 1'
_symmetry_space_group_name_H-M 'P -1'
_atom_sites_solution_hydrogens geom
_atom_sites_solution_primary direct
_atom_sites_solution_secondary difmap
_audit_creation_method SHELXL-97
_cell_angle_alpha 68.224(10)
_cell_angle_beta 77.690(10)
_cell_angle_gamma 72.681(9)
_cell_formula_units_Z 2
_cell_length_a 9.8697(11)
_cell_length_b 11.5712(13)
_cell_length_c 15.490(2)
_cell_measurement_reflns_used 46
_cell_measurement_temperature 173(2)
_cell_measurement_theta_max 12.5
_cell_measurement_theta_min 4.5
_cell_volume 1557.7(3)
_computing_cell_refinement 'Siemens Diffractometer Software'
_computing_data_collection 'Siemens Diffractometer Software'
_computing_data_reduction 'Siemens Diffractometer Software'
_computing_structure_refinement 'SHELXL-97 (Sheldrick, 1997)'
_computing_structure_solution 'SHELXS-97 (Sheldrick, 1990)'
_diffrn_ambient_temperature 173(2)
_diffrn_measured_fraction_theta_full 0.999
_diffrn_measured_fraction_theta_max 0.999
_diffrn_measurement_device_type 'Siemens P4'
_diffrn_measurement_method '\w scans'
_diffrn_radiation_monochromator graphite
_diffrn_radiation_source 'fine-focus sealed tube'
_diffrn_radiation_type MoK\a
_diffrn_radiation_wavelength 0.71073
_diffrn_reflns_av_R_equivalents 0.0267
_diffrn_reflns_av_sigmaI/netI 0.0400
_diffrn_reflns_limit_h_max 13
_diffrn_reflns_limit_h_min 0
_diffrn_reflns_limit_k_max 16
_diffrn_reflns_limit_k_min -15
_diffrn_reflns_limit_l_max 21
_diffrn_reflns_limit_l_min -21
_diffrn_reflns_number 9580
_diffrn_reflns_theta_full 30.02
_diffrn_reflns_theta_max 30.02
_diffrn_reflns_theta_min 1.95
_diffrn_standards_interval_count 298
_diffrn_standards_number 2
_exptl_absorpt_coefficient_mu 1.245
_exptl_absorpt_correction_T_max 0.7889
_exptl_absorpt_correction_T_min 0.5749
_exptl_absorpt_correction_type psi-scan
_exptl_absorpt_process_details '(North et al., 1968)'
_exptl_crystal_colour orange
_exptl_crystal_density_diffrn 1.659
_exptl_crystal_density_method 'not measured'
_exptl_crystal_description rod
_exptl_crystal_F_000 792
_exptl_crystal_size_max 0.50
_exptl_crystal_size_mid 0.40
_exptl_crystal_size_min 0.20
_refine_diff_density_max 1.940
_refine_diff_density_min -1.145
_refine_diff_density_rms 0.115
_refine_ls_extinction_method none
_refine_ls_goodness_of_fit_ref 1.121
_refine_ls_hydrogen_treatment constr
_refine_ls_matrix_type full
_refine_ls_number_parameters 384
_refine_ls_number_reflns 9088
_refine_ls_number_restraints 6
_refine_ls_restrained_S_all 1.121
_refine_ls_R_factor_all 0.0664
_refine_ls_R_factor_gt 0.0466
_refine_ls_shift/su_max 0.008
_refine_ls_shift/su_mean 0.000
_refine_ls_structure_factor_coef Fsqd
_refine_ls_weighting_details 'calc w=1/[\s^2^(Fo^2^)+(0.0437P)^2^+2.5237P] where P=(Fo^2^+2Fc^2^)/3'
_refine_ls_weighting_scheme calc
_refine_ls_wR_factor_gt 0.1037
_refine_ls_wR_factor_ref 0.1134
_reflns_number_gt 7213
_reflns_number_total 9088
_reflns_threshold_expression >2sigma(I)
_cod_data_source_file om1004258_si_002.cif
_cod_data_source_block ru3
_cod_database_code 4066379

loop_
_symmetry_equiv_pos_as_xyz
'x, y, z'
'-x, -y, -z'

loop_
_atom_site_label
_atom_site_type_symbol
_atom_site_fract_x
_atom_site_fract_y
_atom_site_fract_z
_atom_site_U_iso_or_equiv
_atom_site_adp_type
_atom_site_occupancy
_atom_site_symmetry_multiplicity
_atom_site_calc_flag
_atom_site_refinement_flags
_atom_site_disorder_assembly
_atom_site_disorder_group
Ru1 Ru 0.17968(3) 0.42502(2) 0.267374(17) 0.02358(7) Uani 1 1 d . . .
Fe1 Fe 0.42985(4) 0.16686(4) 0.10527(3) 0.01849(9) Uani 1 1 d . . .
P1 P 0.41998(9) 0.30952(7) 0.26941(5) 0.01931(15) Uani 1 1 d . . .
P2 P 0.10739(8) 0.27979(8) 0.22561(6) 0.02287(16) Uani 1 1 d . . .
C1 C 0.5109(3) 0.2349(3) 0.1816(2) 0.0191(5) Uani 1 1 d . . .
C2 C 0.5735(3) 0.1000(3) 0.2000(2) 0.0248(6) Uani 1 1 d . . .
H2A H 0.5686 0.0323 0.2609 0.030 Uiso 1 1 calc R . .
C3 C 0.6435(3) 0.0823(3) 0.1136(3) 0.0293(7) Uani 1 1 d . . .
H3A H 0.6938 -0.0001 0.1048 0.035 Uiso 1 1 calc R . .
C4 C 0.6249(3) 0.2037(3) 0.0423(3) 0.0278(7) Uani 1 1 d . . .
H4A H 0.6602 0.2196 -0.0242 0.033 Uiso 1 1 calc R . .
C5 C 0.5432(3) 0.2981(3) 0.0833(2) 0.0216(6) Uani 1 1 d . . .
H5A H 0.5137 0.3903 0.0501 0.026 Uiso 1 1 calc R . .
C6 C 0.2162(3) 0.2021(3) 0.1439(2) 0.0235(6) Uani 1 1 d . . .
C7 C 0.2752(4) 0.0667(4) 0.1609(3) 0.0291(7) Uani 1 1 d . . .
H7A H 0.2718 -0.0011 0.2218 0.035 Uiso 1 1 calc R . .
C8 C 0.3418(4) 0.0488(4) 0.0744(3) 0.0329(8) Uani 1 1 d . . .
H8A H 0.3932 -0.0335 0.0658 0.040 Uiso 1 1 calc R . .
C9 C 0.3244(4) 0.1702(4) 0.0030(2) 0.0311(7) Uani 1 1 d . . .
H9A H 0.3613 0.1861 -0.0632 0.037 Uiso 1 1 calc R . .
C10 C 0.2470(3) 0.2653(4) 0.0449(2) 0.0261(6) Uani 1 1 d . . .
H10A H 0.2203 0.3579 0.0122 0.031 Uiso 1 1 calc R . .
C11 C 0.0731(4) 0.6332(3) 0.2658(2) 0.0311(7) Uani 1 1 d . . .
C12 C 0.1894(5) 0.5808(4) 0.3198(3) 0.0397(9) Uani 1 1 d . . .
H12A H 0.2727 0.6181 0.2990 0.048 Uiso 1 1 calc R . .
C13 C 0.1959(6) 0.4625(4) 0.3950(3) 0.0513(14) Uani 1 1 d . . .
H13A H 0.2837 0.4209 0.4252 0.062 Uiso 1 1 calc R . .
C14 C 0.0869(6) 0.3966(4) 0.4199(3) 0.0533(14) Uani 1 1 d . . .
C15 C -0.0237(5) 0.4468(4) 0.3624(3) 0.0444(11) Uani 1 1 d . . .
H15A H -0.0893 0.3940 0.3695 0.053 Uiso 1 1 calc R . .
C16 C -0.0329(4) 0.5649(3) 0.2867(3) 0.0343(8) Uani 1 1 d . . .
H16A H -0.1032 0.5907 0.2429 0.041 Uiso 1 1 calc R . .
C17 C 0.0658(4) 0.7618(4) 0.1893(3) 0.0346(8) Uani 1 1 d . . .
H17A H 0.1624 0.7638 0.1570 0.042 Uiso 1 1 calc R . .
C18 C 0.0170(5) 0.8674(4) 0.2357(3) 0.0452(10) Uani 1 1 d . . .
H18A H 0.0196 0.9492 0.1887 0.068 Uiso 1 1 calc R . .
H18B H 0.0798 0.8495 0.2810 0.068 Uiso 1 1 calc R . .
H18C H -0.0787 0.8689 0.2662 0.068 Uiso 1 1 calc R . .
C19 C -0.0324(6) 0.7886(4) 0.1167(3) 0.0505(12) Uani 1 1 d . . .
H19A H -0.0284 0.8695 0.0688 0.076 Uiso 1 1 calc R . .
H19B H -0.1287 0.7915 0.1464 0.076 Uiso 1 1 calc R . .
H19C H -0.0019 0.7218 0.0892 0.076 Uiso 1 1 calc R . .
C20 C 0.0822(8) 0.2830(5) 0.5078(3) 0.079(2) Uani 1 1 d . . .
H20A H 0.1773 0.2309 0.5170 0.119 Uiso 1 1 calc R . .
H20B H 0.0242 0.2333 0.5021 0.119 Uiso 1 1 calc R . .
H20C H 0.0421 0.3124 0.5603 0.119 Uiso 1 1 calc R . .
C21 C 0.4600(4) 0.1766(3) 0.3784(2) 0.0265(6) Uani 1 1 d . . .
H21A H 0.4049 0.2044 0.4301 0.032 Uiso 1 1 calc R . .
H21B H 0.4258 0.1063 0.3785 0.032 Uiso 1 1 calc R . .
C22 C 0.6162(4) 0.1243(4) 0.3984(3) 0.0353(8) Uani 1 1 d . . .
H22A H 0.6257 0.0446 0.4493 0.053 Uiso 1 1 calc R . .
H22B H 0.6451 0.1850 0.4148 0.053 Uiso 1 1 calc R . .
H22C H 0.6755 0.1105 0.3436 0.053 Uiso 1 1 calc R . .
C31 C 0.5380(4) 0.4098(3) 0.2636(2) 0.0305(7) Uani 1 1 d . . .
H31A H 0.5113 0.4355 0.3190 0.037 Uiso 1 1 calc R . .
H31B H 0.6349 0.3569 0.2667 0.037 Uiso 1 1 calc R . .
C32 C 0.5390(5) 0.5302(4) 0.1784(3) 0.0402(9) Uani 1 1 d . . .
H32A H 0.5951 0.5793 0.1870 0.060 Uiso 1 1 calc R . .
H32B H 0.4429 0.5808 0.1710 0.060 Uiso 1 1 calc R . .
H32C H 0.5796 0.5063 0.1236 0.060 Uiso 1 1 calc R . .
C41 C -0.0530(4) 0.3661(4) 0.1642(3) 0.0350(8) Uani 1 1 d . . .
H41A H -0.1267 0.4023 0.2059 0.042 Uiso 1 1 calc R . .
H41B H -0.0297 0.4369 0.1105 0.042 Uiso 1 1 calc R . .
C42 C -0.1142(4) 0.2858(5) 0.1305(3) 0.0456(11) Uani 1 1 d . . .
H42A H -0.1858 0.3411 0.0902 0.068 Uiso 1 1 calc R . .
H42B H -0.1562 0.2266 0.1835 0.068 Uiso 1 1 calc R . .
H42C H -0.0390 0.2392 0.0967 0.068 Uiso 1 1 calc R . .
C51 C 0.0433(4) 0.1489(4) 0.3200(3) 0.0315(7) Uani 1 1 d . . .
H51A H -0.0412 0.1863 0.3548 0.038 Uiso 1 1 calc R . .
H51B H 0.0143 0.0992 0.2918 0.038 Uiso 1 1 calc R . .
C52 C 0.1488(4) 0.0566(4) 0.3898(3) 0.0381(8) Uani 1 1 d . . .
H52A H 0.1029 -0.0056 0.4371 0.057 Uiso 1 1 calc R . .
H52B H 0.1791 0.1039 0.4184 0.057 Uiso 1 1 calc R . .
H52C H 0.2303 0.0136 0.3574 0.057 Uiso 1 1 calc R . .
Cl1 Cl 0.23715(9) 0.51797(8) 0.10269(5) 0.02823(17) Uani 1 1 d . . .
F1 F 0.4829(5) 0.8593(3) 0.3784(3) 0.0875(13) Uani 1 1 d . . .
F2 F 0.5330(7) 0.6623(4) 0.4743(3) 0.1136(18) Uani 1 1 d . . .
P3 P 0.5541(2) 0.7232(2) 0.36197(17) 0.0401(6) Uani 0.678(4) 1 d P A 1
F3 F 0.5896(8) 0.7858(5) 0.2567(4) 0.090(2) Uani 0.678(4) 1 d P A 1
F4 F 0.6415(7) 0.5873(4) 0.3467(4) 0.0767(15) Uani 0.678(4) 1 d P A 1
F5 F 0.4179(8) 0.6941(12) 0.3528(7) 0.147(4) Uani 0.678(4) 1 d P A 1
F6 F 0.7032(7) 0.7474(9) 0.3630(8) 0.148(4) Uani 0.678(4) 1 d P A 1
F41 F 0.5094(18) 0.5999(10) 0.3649(9) 0.0767(15) Uani 0.32 1 d P A 2
F31 F 0.4667(19) 0.7903(12) 0.2676(8) 0.090(2) Uani 0.32 1 d P A 2
P31 P 0.4956(5) 0.7301(6) 0.3774(4) 0.0401(6) Uani 0.32 1 d P A 2
F61 F 0.6650(18) 0.679(2) 0.3824(19) 0.148(4) Uani 0.32 1 d P A 2
F51 F 0.3448(16) 0.751(2) 0.4008(14) 0.147(4) Uani 0.32 1 d PU A 2

loop_
_atom_site_aniso_label
_atom_site_aniso_U_11
_atom_site_aniso_U_22
_atom_site_aniso_U_33
_atom_site_aniso_U_23
_atom_site_aniso_U_13
_atom_site_aniso_U_12
Ru1 0.02753(13) 0.02220(12) 0.01763(11) -0.01094(9) -0.00592(9) 0.00678(9)
Fe1 0.01622(19) 0.0213(2) 0.0214(2) -0.01247(16) 0.00096(15) -0.00473(15)
P1 0.0227(4) 0.0172(3) 0.0197(3) -0.0078(3) -0.0077(3) -0.0013(3)
P2 0.0145(3) 0.0325(4) 0.0206(4) -0.0114(3) -0.0006(3) -0.0017(3)
C1 0.0149(12) 0.0208(13) 0.0250(14) -0.0124(11) -0.0052(10) -0.0008(10)
C2 0.0228(14) 0.0199(14) 0.0314(16) -0.0103(12) -0.0081(12) 0.0010(11)
C3 0.0174(14) 0.0289(16) 0.0425(19) -0.0199(15) 0.0000(13) 0.0012(12)
C4 0.0168(14) 0.0368(18) 0.0335(17) -0.0205(14) 0.0060(12) -0.0066(12)
C5 0.0185(13) 0.0248(14) 0.0251(14) -0.0106(12) 0.0010(11) -0.0096(11)
C6 0.0149(13) 0.0366(17) 0.0256(14) -0.0179(13) 0.0005(11) -0.0079(12)
C7 0.0271(16) 0.0350(18) 0.0345(17) -0.0193(15) 0.0053(13) -0.0170(14)
C8 0.0358(19) 0.0387(19) 0.0390(19) -0.0275(16) 0.0068(15) -0.0190(15)
C9 0.0317(17) 0.047(2) 0.0268(16) -0.0239(15) 0.0006(13) -0.0141(15)
C10 0.0201(14) 0.0399(18) 0.0249(15) -0.0184(14) -0.0035(12) -0.0063(13)
C11 0.0387(19) 0.0274(16) 0.0272(16) -0.0188(13) -0.0083(14) 0.0080(14)
C12 0.051(2) 0.0355(19) 0.040(2) -0.0292(17) -0.0183(18) 0.0104(17)
C13 0.072(3) 0.045(2) 0.0313(19) -0.0293(18) -0.026(2) 0.029(2)
C14 0.082(4) 0.035(2) 0.0207(17) -0.0139(15) 0.0004(19) 0.020(2)
C15 0.056(3) 0.0316(19) 0.0311(18) -0.0172(15) 0.0124(17) 0.0059(17)
C16 0.0340(18) 0.0300(17) 0.0311(17) -0.0167(14) 0.0000(14) 0.0091(14)
C17 0.0371(19) 0.0301(17) 0.0319(18) -0.0137(14) -0.0046(15) 0.0036(15)
C18 0.060(3) 0.0290(19) 0.046(2) -0.0170(17) 0.000(2) -0.0083(18)
C19 0.066(3) 0.034(2) 0.041(2) -0.0152(18) -0.023(2) 0.018(2)
C20 0.130(6) 0.047(3) 0.0216(19) -0.0105(19) 0.009(3) 0.021(3)
C21 0.0301(16) 0.0241(15) 0.0216(14) -0.0041(12) -0.0090(12) -0.0016(12)
C22 0.0344(19) 0.0349(19) 0.0325(18) -0.0034(15) -0.0169(15) -0.0031(15)
C31 0.042(2) 0.0270(16) 0.0307(17) -0.0103(13) -0.0139(15) -0.0126(14)
C32 0.062(3) 0.0282(18) 0.038(2) -0.0073(15) -0.0145(19) -0.0206(18)
C41 0.0174(15) 0.048(2) 0.0330(18) -0.0095(16) -0.0048(13) -0.0028(14)
C42 0.0233(17) 0.076(3) 0.040(2) -0.016(2) -0.0072(16) -0.0166(19)
C51 0.0221(15) 0.0406(19) 0.0304(17) -0.0116(15) 0.0017(13) -0.0088(14)
C52 0.038(2) 0.040(2) 0.0307(18) -0.0078(16) -0.0006(15) -0.0091(16)
Cl1 0.0354(4) 0.0244(3) 0.0196(3) -0.0087(3) -0.0049(3) 0.0035(3)
F1 0.126(3) 0.0421(17) 0.069(2) -0.0170(16) 0.020(2) -0.0079(19)
F2 0.211(6) 0.071(3) 0.066(2) -0.004(2) -0.068(3) -0.033(3)
P3 0.0536(16) 0.0331(7) 0.0418(11) -0.0114(6) -0.0153(12) -0.0164(12)
F3 0.140(6) 0.067(3) 0.051(2) -0.016(2) 0.020(3) -0.033(4)
F4 0.106(4) 0.042(2) 0.095(4) -0.035(2) -0.028(3) -0.009(3)
F5 0.072(4) 0.286(12) 0.174(8) -0.157(7) 0.005(4) -0.084(6)
F6 0.072(4) 0.168(8) 0.274(10) -0.167(8) 0.061(5) -0.063(4)
F41 0.106(4) 0.042(2) 0.095(4) -0.035(2) -0.028(3) -0.009(3)
F31 0.140(6) 0.067(3) 0.051(2) -0.016(2) 0.020(3) -0.033(4)
P31 0.0536(16) 0.0331(7) 0.0418(11) -0.0114(6) -0.0153(12) -0.0164(12)
F61 0.072(4) 0.168(8) 0.274(10) -0.167(8) 0.061(5) -0.063(4)
F51 0.072(4) 0.286(12) 0.174(8) -0.157(7) 0.005(4) -0.084(6)

loop_
_atom_type_symbol
_atom_type_description
_atom_type_scat_dispersion_real
_atom_type_scat_dispersion_imag
_atom_type_scat_source
C C 0.0033 0.0016 'International Tables Vol C Tables 4.2.6.8 and 6.1.1.4'
H H 0.0000 0.0000 'International Tables Vol C Tables 4.2.6.8 and 6.1.1.4'
F F 0.0171 0.0103 'International Tables Vol C Tables 4.2.6.8 and 6.1.1.4'
P P 0.1023 0.0942 'International Tables Vol C Tables 4.2.6.8 and 6.1.1.4'
Cl Cl 0.1484 0.1585 'International Tables Vol C Tables 4.2.6.8 and 6.1.1.4'
Fe Fe 0.3463 0.8444 'International Tables Vol C Tables 4.2.6.8 and 6.1.1.4'
Ru Ru -1.2594 0.8363 'International Tables Vol C Tables 4.2.6.8 and 6.1.1.4'

loop_
_geom_angle_atom_site_label_1
_geom_angle_atom_site_label_2
_geom_angle_atom_site_label_3
_geom_angle
C13 Ru1 C15 65.2(2)
C13 Ru1 C12 37.02(17)
C15 Ru1 C12 77.10(18)
C13 Ru1 C16 77.12(15)
C15 Ru1 C16 36.86(14)
C12 Ru1 C16 64.62(15)
C13 Ru1 C14 36.4(2)
C15 Ru1 C14 36.29(18)
C12 Ru1 C14 65.96(19)
C16 Ru1 C14 65.82(15)
C13 Ru1 C11 65.61(13)
C15 Ru1 C11 65.32(15)
C12 Ru1 C11 35.95(13)
C16 Ru1 C11 35.67(15)
C14 Ru1 C11 77.45(14)
C13 Ru1 P2 139.55(16)
C15 Ru1 P2 89.09(13)
C12 Ru1 P2 165.35(12)
C16 Ru1 P2 101.31(11)
C14 Ru1 P2 105.45(16)
C11 Ru1 P2 132.80(10)
C13 Ru1 P1 88.56(12)
C15 Ru1 P1 140.95(11)
C12 Ru1 P1 99.63(11)
C16 Ru1 P1 164.02(11)
C14 Ru1 P1 106.37(13)
C11 Ru1 P1 131.02(10)
P2 Ru1 P1 94.18(3)
C13 Ru1 Cl1 136.27(16)
C15 Ru1 Cl1 132.61(12)
C12 Ru1 Cl1 101.50(12)
C16 Ru1 Cl1 98.98(10)
C14 Ru1 Cl1 163.07(10)
C11 Ru1 Cl1 85.79(9)
P2 Ru1 Cl1 84.16(3)
P1 Ru1 Cl1 86.40(3)
C6 Fe1 C1 105.93(12)
C6 Fe1 C10 41.63(13)
C1 Fe1 C10 122.03(12)
C6 Fe1 C5 121.93(13)
C1 Fe1 C5 41.36(12)
C10 Fe1 C5 106.43(14)
C6 Fe1 C2 122.16(13)
C1 Fe1 C2 41.44(12)
C10 Fe1 C2 159.22(13)
C5 Fe1 C2 69.31(13)
C6 Fe1 C7 41.54(14)
C1 Fe1 C7 122.73(13)
C10 Fe1 C7 69.21(15)
C5 Fe1 C7 159.46(13)
C2 Fe1 C7 107.27(15)
C6 Fe1 C3 159.11(15)
C1 Fe1 C3 69.05(13)
C10 Fe1 C3 158.23(14)
C5 Fe1 C3 68.51(13)
C2 Fe1 C3 40.81(14)
C7 Fe1 C3 122.94(15)
C6 Fe1 C8 69.32(14)
C1 Fe1 C8 159.35(15)
C10 Fe1 C8 68.55(15)
C5 Fe1 C8 158.19(14)
C2 Fe1 C8 122.91(15)
C7 Fe1 C8 40.61(13)
C3 Fe1 C8 107.84(15)
C6 Fe1 C4 158.55(14)
C1 Fe1 C4 69.00(13)
C10 Fe1 C4 122.14(15)
C5 Fe1 C4 40.66(12)
C2 Fe1 C4 68.66(14)
C7 Fe1 C4 158.62(14)
C3 Fe1 C4 40.39(14)
C8 Fe1 C4 122.70(14)
C6 Fe1 C9 69.48(13)
C1 Fe1 C9 158.57(14)
C10 Fe1 C9 40.83(13)
C5 Fe1 C9 122.12(14)
C2 Fe1 C9 158.62(14)
C7 Fe1 C9 68.49(15)
C3 Fe1 C9 122.58(14)
C8 Fe1 C9 40.36(16)
C4 Fe1 C9 107.22(14)
C1 P1 C21 101.85(15)
C1 P1 C31 102.71(16)
C21 P1 C31 101.62(16)
C1 P1 Ru1 121.94(10)
C21 P1 Ru1 114.71(12)
C31 P1 Ru1 111.48(13)
C6 P2 C51 103.18(17)
C6 P2 C41 100.30(16)
C51 P2 C41 101.35(17)
C6 P2 Ru1 122.48(11)
C51 P2 Ru1 117.86(13)
C41 P2 Ru1 108.40(14)
C5 C1 C2 107.2(3)
C5 C1 P1 127.2(2)
C2 C1 P1 125.4(2)
C5 C1 Fe1 69.40(17)
C2 C1 Fe1 69.47(17)
P1 C1 Fe1 129.57(16)
C3 C2 C1 107.8(3)
C3 C2 Fe1 70.18(19)
C1 C2 Fe1 69.09(17)
C4 C3 C2 108.5(3)
C4 C3 Fe1 69.86(19)
C2 C3 Fe1 69.01(18)
C3 C4 C5 108.3(3)
C3 C4 Fe1 69.76(19)
C5 C4 Fe1 68.91(17)
C4 C5 C1 108.3(3)
C4 C5 Fe1 70.43(18)
C1 C5 Fe1 69.24(17)
C7 C6 C10 106.7(3)
C7 C6 P2 127.8(3)
C10 C6 P2 125.1(3)
C7 C6 Fe1 69.84(18)
C10 C6 Fe1 69.49(17)
P2 C6 Fe1 130.66(17)
C8 C7 C6 108.2(3)
C8 C7 Fe1 70.18(19)
C6 C7 Fe1 68.63(18)
C9 C8 C7 108.6(3)
C9 C8 Fe1 69.87(19)
C7 C8 Fe1 69.21(19)
C8 C9 C10 108.1(3)
C8 C9 Fe1 69.8(2)
C10 C9 Fe1 68.74(18)
C9 C10 C6 108.3(3)
C9 C10 Fe1 70.4(2)
C6 C10 Fe1 68.88(18)
C16 C11 C12 118.7(4)
C16 C11 C17 122.6(3)
C12 C11 C17 118.7(4)
C16 C11 Ru1 70.59(19)
C12 C11 Ru1 70.13(19)
C17 C11 Ru1 132.4(2)
C11 C12 C13 119.9(4)
C11 C12 Ru1 73.9(2)
C13 C12 Ru1 69.7(2)
C14 C13 C12 122.0(4)
C14 C13 Ru1 74.2(2)
C12 C13 Ru1 73.3(2)
C15 C14 C13 117.0(4)
C15 C14 C20 120.9(6)
C13 C14 C20 121.9(5)
C15 C14 Ru1 69.8(2)
C13 C14 Ru1 69.4(2)
C20 C14 Ru1 135.4(3)
C14 C15 C16 122.0(5)
C14 C15 Ru1 73.9(3)
C16 C15 Ru1 73.3(2)
C11 C16 C15 120.1(4)
C11 C16 Ru1 73.7(2)
C15 C16 Ru1 69.8(2)
C11 C17 C19 113.8(4)
C11 C17 C18 108.2(3)
C19 C17 C18 110.3(3)
C22 C21 P1 117.8(3)
C32 C31 P1 117.3(2)
C42 C41 P2 115.6(3)
C52 C51 P2 116.7(3)
P31 F1 P3 20.63(19)
P31 F2 P3 20.70(19)
F3 P3 F5 94.6(5)
F3 P3 F4 86.7(3)
F5 P3 F4 87.7(5)
F3 P3 F6 81.4(5)
F5 P3 F6 174.0(5)
F4 P3 F6 87.7(4)
F3 P3 F2 173.1(4)
F5 P3 F2 92.3(4)
F4 P3 F2 94.1(3)
F6 P3 F2 91.8(5)
F3 P3 F1 93.0(3)
F5 P3 F1 98.1(5)
F4 P3 F1 174.2(3)
F6 P3 F1 86.5(3)
F2 P3 F1 85.4(2)
F1 P31 F61 96.8(7)
F1 P31 F2 95.6(4)
F61 P31 F2 67.0(10)
F1 P31 F41 173.9(7)
F61 P31 F41 84.1(9)
F2 P31 F41 90.3(6)
F1 P31 F31 89.9(6)
F61 P31 F31 108.7(11)
F2 P31 F31 173.3(7)
F41 P31 F31 84.1(7)
F1 P31 F51 87.8(9)
F61 P31 F51 163.2(14)
F2 P31 F51 96.6(9)
F41 P31 F51 93.0(10)
F31 P31 F51 87.4(10)

loop_
_geom_bond_atom_site_label_1
_geom_bond_atom_site_label_2
_geom_bond_distance
Ru1 C13 2.221(4)
Ru1 C15 2.230(4)
Ru1 C12 2.268(4)
Ru1 C16 2.276(3)
Ru1 C14 2.282(4)
Ru1 C11 2.317(3)
Ru1 P2 2.3386(9)
Ru1 P1 2.3506(9)
Ru1 Cl1 2.3866(9)
Fe1 C6 2.025(3)
Fe1 C1 2.032(3)
Fe1 C10 2.033(3)
Fe1 C5 2.034(3)
Fe1 C2 2.037(3)
Fe1 C7 2.041(3)
Fe1 C3 2.053(3)
Fe1 C8 2.054(3)
Fe1 C4 2.054(3)
Fe1 C9 2.056(3)
P1 C1 1.813(3)
P1 C21 1.835(3)
P1 C31 1.842(3)
P2 C6 1.804(3)
P2 C51 1.835(4)
P2 C41 1.845(4)
C1 C5 1.436(4)
C1 C2 1.440(4)
C2 C3 1.426(5)
C3 C4 1.418(5)
C4 C5 1.420(4)
C6 C7 1.442(5)
C6 C10 1.442(5)
C7 C8 1.421(5)
C8 C9 1.418(6)
C9 C10 1.426(5)
C11 C16 1.407(6)
C11 C12 1.416(5)
C11 C17 1.513(5)
C12 C13 1.426(6)
C13 C14 1.407(8)
C14 C15 1.406(7)
C14 C20 1.505(6)
C15 C16 1.425(6)
C17 C19 1.526(6)
C17 C18 1.548(5)
C21 C22 1.532(5)
C31 C32 1.524(5)
C41 C42 1.526(6)
C51 C52 1.534(5)
F1 P31 1.468(7)
F1 P3 1.612(4)
F2 P31 1.481(7)
F2 P3 1.610(5)
P3 F3 1.529(6)
P3 F5 1.525(6)
P3 F4 1.629(5)
P3 F6 1.582(7)
F41 P31 1.552(11)
F31 P31 1.635(14)
P31 F61 1.606(19)
P31 F51 1.423(15)

loop_
_geom_torsion_atom_site_label_1
_geom_torsion_atom_site_label_2
_geom_torsion_atom_site_label_3
_geom_torsion_atom_site_label_4
_geom_torsion
C13 Ru1 P1 C1 -179.82(19)
C15 Ru1 P1 C1 134.3(2)
C12 Ru1 P1 C1 -144.35(17)
C16 Ru1 P1 C1 -153.6(4)
C14 Ru1 P1 C1 148.04(19)
C11 Ru1 P1 C1 -124.52(17)
P2 Ru1 P1 C1 40.59(13)
Cl1 Ru1 P1 C1 -43.28(12)
C13 Ru1 P1 C21 56.6(2)
C15 Ru1 P1 C21 10.7(2)
C12 Ru1 P1 C21 92.06(17)
C16 Ru1 P1 C21 82.8(4)
C14 Ru1 P1 C21 24.4(2)
C11 Ru1 P1 C21 111.88(17)
P2 Ru1 P1 C21 -83.01(13)
Cl1 Ru1 P1 C21 -166.88(13)
C13 Ru1 P1 C31 -58.22(19)
C15 Ru1 P1 C31 -104.1(2)
C12 Ru1 P1 C31 -22.74(17)
C16 Ru1 P1 C31 -32.0(4)
C14 Ru1 P1 C31 -90.4(2)
C11 Ru1 P1 C31 -2.92(17)
P2 Ru1 P1 C31 162.19(12)
Cl1 Ru1 P1 C31 78.32(13)
C13 Ru1 P2 C6 -131.0(2)
C15 Ru1 P2 C6 -179.39(17)
C12 Ru1 P2 C6 161.2(4)
C16 Ru1 P2 C6 145.61(17)
C14 Ru1 P2 C6 -146.60(18)
C11 Ru1 P2 C6 126.33(18)
P1 Ru1 P2 C6 -38.34(14)
Cl1 Ru1 P2 C6 47.60(14)
C13 Ru1 P2 C51 -1.1(2)
C15 Ru1 P2 C51 -49.42(17)
C12 Ru1 P2 C51 -68.8(4)
C16 Ru1 P2 C51 -84.42(16)
C14 Ru1 P2 C51 -16.64(18)
C11 Ru1 P2 C51 -103.70(18)
P1 Ru1 P2 C51 91.62(13)
Cl1 Ru1 P2 C51 177.56(13)
C13 Ru1 P2 C41 113.2(2)
C15 Ru1 P2 C41 64.81(17)
C12 Ru1 P2 C41 45.4(4)
C16 Ru1 P2 C41 29.82(16)
C14 Ru1 P2 C41 97.60(18)
C11 Ru1 P2 C41 10.53(19)
P1 Ru1 P2 C41 -154.14(13)
Cl1 Ru1 P2 C41 -68.20(13)
C21 P1 C1 C5 -165.6(3)
C31 P1 C1 C5 -60.7(3)
Ru1 P1 C1 C5 65.0(3)
C21 P1 C1 C2 9.5(3)
C31 P1 C1 C2 114.5(3)
Ru1 P1 C1 C2 -119.8(2)
C21 P1 C1 Fe1 101.2(2)
C31 P1 C1 Fe1 -153.8(2)
Ru1 P1 C1 Fe1 -28.1(3)
C6 Fe1 C1 C5 -120.54(19)
C10 Fe1 C1 C5 -78.1(2)
C2 Fe1 C1 C5 118.6(3)
C7 Fe1 C1 C5 -162.65(19)
C3 Fe1 C1 C5 80.9(2)
C8 Fe1 C1 C5 165.9(4)
C4 Fe1 C1 C5 37.47(18)
C9 Fe1 C1 C5 -46.2(4)
C6 Fe1 C1 C2 120.9(2)
C10 Fe1 C1 C2 163.3(2)
C5 Fe1 C1 C2 -118.6(3)
C7 Fe1 C1 C2 78.8(2)
C3 Fe1 C1 C2 -37.7(2)
C8 Fe1 C1 C2 47.4(4)
C4 Fe1 C1 C2 -81.1(2)
C9 Fe1 C1 C2 -164.8(3)
C6 Fe1 C1 P1 1.3(2)
C10 Fe1 C1 P1 43.7(3)
C5 Fe1 C1 P1 121.9(3)
C2 Fe1 C1 P1 -119.5(3)
C7 Fe1 C1 P1 -40.8(3)
C3 Fe1 C1 P1 -157.3(3)
C8 Fe1 C1 P1 -72.2(4)
C4 Fe1 C1 P1 159.3(3)
C9 Fe1 C1 P1 75.6(4)
C5 C1 C2 C3 0.4(4)
P1 C1 C2 C3 -175.6(2)
Fe1 C1 C2 C3 59.8(2)
C5 C1 C2 Fe1 -59.4(2)
P1 C1 C2 Fe1 124.6(2)
C6 Fe1 C2 C3 163.8(2)
C1 Fe1 C2 C3 -119.0(3)
C10 Fe1 C2 C3 -162.5(4)
C5 Fe1 C2 C3 -80.7(2)
C7 Fe1 C2 C3 120.8(2)
C8 Fe1 C2 C3 79.0(2)
C4 Fe1 C2 C3 -37.0(2)
C9 Fe1 C2 C3 45.8(5)
C6 Fe1 C2 C1 -77.2(2)
C10 Fe1 C2 C1 -43.4(5)
C5 Fe1 C2 C1 38.33(18)
C7 Fe1 C2 C1 -120.23(19)
C3 Fe1 C2 C1 119.0(3)
C8 Fe1 C2 C1 -162.00(19)
C4 Fe1 C2 C1 82.0(2)
C9 Fe1 C2 C1 164.8(4)
C1 C2 C3 C4 -0.2(4)
Fe1 C2 C3 C4 58.9(2)
C1 C2 C3 Fe1 -59.1(2)
C6 Fe1 C3 C4 -161.5(3)
C1 Fe1 C3 C4 -81.8(2)
C10 Fe1 C3 C4 43.1(5)
C5 Fe1 C3 C4 -37.3(2)
C2 Fe1 C3 C4 -120.1(3)
C7 Fe1 C3 C4 162.0(2)
C8 Fe1 C3 C4 119.8(2)
C9 Fe1 C3 C4 77.9(2)
C6 Fe1 C3 C2 -41.4(5)
C1 Fe1 C3 C2 38.30(19)
C10 Fe1 C3 C2 163.2(3)
C5 Fe1 C3 C2 82.8(2)
C7 Fe1 C3 C2 -77.9(2)
C8 Fe1 C3 C2 -120.0(2)
C4 Fe1 C3 C2 120.1(3)
C9 Fe1 C3 C2 -161.9(2)
C2 C3 C4 C5 -0.1(4)
Fe1 C3 C4 C5 58.3(2)
C2 C3 C4 Fe1 -58.4(2)
C6 Fe1 C4 C3 162.0(3)
C1 Fe1 C4 C3 82.0(2)
C10 Fe1 C4 C3 -162.6(2)
C5 Fe1 C4 C3 120.1(3)
C2 Fe1 C4 C3 37.4(2)
C7 Fe1 C4 C3 -45.5(5)
C8 Fe1 C4 C3 -78.9(3)
C9 Fe1 C4 C3 -120.4(2)
C6 Fe1 C4 C5 42.0(4)
C1 Fe1 C4 C5 -38.09(19)
C10 Fe1 C4 C5 77.4(2)
C2 Fe1 C4 C5 -82.7(2)
C7 Fe1 C4 C5 -165.6(4)
C3 Fe1 C4 C5 -120.1(3)
C8 Fe1 C4 C5 161.1(2)
C9 Fe1 C4 C5 119.6(2)
C3 C4 C5 C1 0.3(4)
Fe1 C4 C5 C1 59.1(2)
C3 C4 C5 Fe1 -58.8(2)
C2 C1 C5 C4 -0.4(3)
P1 C1 C5 C4 175.5(2)
Fe1 C1 C5 C4 -59.9(2)
C2 C1 C5 Fe1 59.4(2)
P1 C1 C5 Fe1 -124.7(2)
C6 Fe1 C5 C4 -163.3(2)
C1 Fe1 C5 C4 119.4(3)
C10 Fe1 C5 C4 -120.5(2)
C2 Fe1 C5 C4 80.9(2)
C7 Fe1 C5 C4 165.0(4)
C3 Fe1 C5 C4 37.1(2)
C8 Fe1 C5 C4 -47.3(5)
C9 Fe1 C5 C4 -78.8(2)
C6 Fe1 C5 C1 77.4(2)
C10 Fe1 C5 C1 120.13(18)
C2 Fe1 C5 C1 -38.40(17)
C7 Fe1 C5 C1 45.6(5)
C3 Fe1 C5 C1 -82.29(19)
C8 Fe1 C5 C1 -166.7(4)
C4 Fe1 C5 C1 -119.4(3)
C9 Fe1 C5 C1 161.85(18)
C51 P2 C6 C7 -17.5(3)
C41 P2 C6 C7 -121.8(3)
Ru1 P2 C6 C7 118.5(3)
C51 P2 C6 C10 155.0(3)
C41 P2 C6 C10 50.7(3)
Ru1 P2 C6 C10 -69.1(3)
C51 P2 C6 Fe1 -112.7(3)
C41 P2 C6 Fe1 142.9(2)
Ru1 P2 C6 Fe1 23.2(3)
C1 Fe1 C6 C7 -121.7(2)
C10 Fe1 C6 C7 117.7(3)
C5 Fe1 C6 C7 -163.8(2)
C2 Fe1 C6 C7 -79.6(2)
C3 Fe1 C6 C7 -48.9(4)
C8 Fe1 C6 C7 37.1(2)
C4 Fe1 C6 C7 165.3(3)
C9 Fe1 C6 C7 80.3(2)
C1 Fe1 C6 C10 120.61(19)
C5 Fe1 C6 C10 78.5(2)
C2 Fe1 C6 C10 162.76(19)
C7 Fe1 C6 C10 -117.7(3)
C3 Fe1 C6 C10 -166.5(3)
C8 Fe1 C6 C10 -80.6(2)
C4 Fe1 C6 C10 47.6(4)
C9 Fe1 C6 C10 -37.3(2)
C1 Fe1 C6 P2 1.4(3)
C10 Fe1 C6 P2 -119.2(3)
C5 Fe1 C6 P2 -40.7(3)
C2 Fe1 C6 P2 43.5(3)
C7 Fe1 C6 P2 123.1(3)
C3 Fe1 C6 P2 74.2(5)
C8 Fe1 C6 P2 160.2(3)
C4 Fe1 C6 P2 -71.6(5)
C9 Fe1 C6 P2 -156.6(3)
C10 C6 C7 C8 0.8(4)
P2 C6 C7 C8 174.4(2)
Fe1 C6 C7 C8 -59.2(2)
C10 C6 C7 Fe1 60.0(2)
P2 C6 C7 Fe1 -126.4(3)
C6 Fe1 C7 C8 119.9(3)
C1 Fe1 C7 C8 -163.6(2)
C10 Fe1 C7 C8 80.9(2)
C5 Fe1 C7 C8 162.2(4)
C2 Fe1 C7 C8 -120.8(2)
C3 Fe1 C7 C8 -78.8(3)
C4 Fe1 C7 C8 -45.3(5)
C9 Fe1 C7 C8 37.0(2)
C1 Fe1 C7 C6 76.5(2)
C10 Fe1 C7 C6 -39.00(19)
C5 Fe1 C7 C6 42.3(5)
C2 Fe1 C7 C6 119.3(2)
C3 Fe1 C7 C6 161.34(19)
C8 Fe1 C7 C6 -119.9(3)
C4 Fe1 C7 C6 -165.2(4)
C9 Fe1 C7 C6 -82.9(2)
C6 C7 C8 C9 -0.7(4)
Fe1 C7 C8 C9 -58.9(2)
C6 C7 C8 Fe1 58.2(2)
C6 Fe1 C8 C9 82.3(2)
C1 Fe1 C8 C9 162.5(3)
C10 Fe1 C8 C9 37.5(2)
C5 Fe1 C8 C9 -43.1(5)
C2 Fe1 C8 C9 -162.0(2)
C7 Fe1 C8 C9 120.2(3)
C3 Fe1 C8 C9 -119.7(2)
C4 Fe1 C8 C9 -77.8(3)
C6 Fe1 C8 C7 -37.9(2)
C1 Fe1 C8 C7 42.3(5)
C10 Fe1 C8 C7 -82.7(2)
C5 Fe1 C8 C7 -163.2(3)
C2 Fe1 C8 C7 77.8(3)
C3 Fe1 C8 C7 120.1(2)
C4 Fe1 C8 C7 162.1(2)
C9 Fe1 C8 C7 -120.2(3)
C7 C8 C9 C10 0.3(4)
Fe1 C8 C9 C10 -58.2(2)
C7 C8 C9 Fe1 58.5(2)
C6 Fe1 C9 C8 -81.8(2)
C1 Fe1 C9 C8 -163.1(3)
C10 Fe1 C9 C8 -119.9(3)
C5 Fe1 C9 C8 162.6(2)
C2 Fe1 C9 C8 45.2(5)
C7 Fe1 C9 C8 -37.2(2)
C3 Fe1 C9 C8 79.0(2)
C4 Fe1 C9 C8 120.6(2)
C6 Fe1 C9 C10 38.0(2)
C1 Fe1 C9 C10 -43.3(5)
C5 Fe1 C9 C10 -77.5(2)
C2 Fe1 C9 C10 165.1(4)
C7 Fe1 C9 C10 82.7(2)
C3 Fe1 C9 C10 -161.1(2)
C8 Fe1 C9 C10 119.9(3)
C4 Fe1 C9 C10 -119.5(2)
C8 C9 C10 C6 0.2(4)
Fe1 C9 C10 C6 -58.6(2)
C8 C9 C10 Fe1 58.8(2)
C7 C6 C10 C9 -0.6(4)
P2 C6 C10 C9 -174.4(2)
Fe1 C6 C10 C9 59.6(2)
C7 C6 C10 Fe1 -60.2(2)
P2 C6 C10 Fe1 126.0(2)
C6 Fe1 C10 C9 -119.7(3)
C1 Fe1 C10 C9 162.8(2)
C5 Fe1 C10 C9 120.4(2)
C2 Fe1 C10 C9 -164.7(4)
C7 Fe1 C10 C9 -80.8(2)
C3 Fe1 C10 C9 47.4(5)
C8 Fe1 C10 C9 -37.1(2)
C4 Fe1 C10 C9 78.9(2)
C1 Fe1 C10 C6 -77.5(2)
C5 Fe1 C10 C6 -119.88(19)
C2 Fe1 C10 C6 -45.0(5)
C7 Fe1 C10 C6 38.91(19)
C3 Fe1 C10 C6 167.1(3)
C8 Fe1 C10 C6 82.6(2)
C4 Fe1 C10 C6 -161.40(19)
C9 Fe1 C10 C6 119.7(3)
C13 Ru1 C11 C16 -102.2(3)
C15 Ru1 C11 C16 -29.6(2)
C12 Ru1 C11 C16 -132.0(4)
C14 Ru1 C11 C16 -65.8(3)
P2 Ru1 C11 C16 33.7(3)
P1 Ru1 C11 C16 -166.71(17)
Cl1 Ru1 C11 C16 111.8(2)
C13 Ru1 C11 C12 29.8(3)
C15 Ru1 C11 C12 102.4(3)
C16 Ru1 C11 C12 132.0(4)
C14 Ru1 C11 C12 66.2(3)
P2 Ru1 C11 C12 165.7(2)
P1 Ru1 C11 C12 -34.7(3)
Cl1 Ru1 C11 C12 -116.2(3)
C13 Ru1 C11 C17 141.0(4)
C15 Ru1 C11 C17 -146.4(4)
C12 Ru1 C11 C17 111.2(5)
C16 Ru1 C11 C17 -116.8(4)
C14 Ru1 C11 C17 177.4(4)
P2 Ru1 C11 C17 -83.1(4)
P1 Ru1 C11 C17 76.5(4)
Cl1 Ru1 C11 C17 -5.0(4)
C16 C11 C12 C13 -1.3(5)
C17 C11 C12 C13 177.3(3)
Ru1 C11 C12 C13 -54.3(3)
C16 C11 C12 Ru1 53.1(3)
C17 C11 C12 Ru1 -128.3(3)
C13 Ru1 C12 C11 -131.3(4)
C15 Ru1 C12 C11 -65.6(3)
C16 Ru1 C12 C11 -28.7(2)
C14 Ru1 C12 C11 -102.1(3)
P2 Ru1 C12 C11 -45.7(6)
P1 Ru1 C12 C11 154.2(2)
Cl1 Ru1 C12 C11 65.9(2)
C15 Ru1 C12 C13 65.8(3)
C16 Ru1 C12 C13 102.7(3)
C14 Ru1 C12 C13 29.2(3)
C11 Ru1 C12 C13 131.3(4)
P2 Ru1 C12 C13 85.7(5)
P1 Ru1 C12 C13 -74.5(3)
Cl1 Ru1 C12 C13 -162.7(3)
C11 C12 C13 C14 -2.1(5)
Ru1 C12 C13 C14 -58.5(3)
C11 C12 C13 Ru1 56.4(3)
C15 Ru1 C13 C14 29.5(2)
C12 Ru1 C13 C14 131.3(4)
C16 Ru1 C13 C14 66.5(2)
C11 Ru1 C13 C14 102.3(3)
P2 Ru1 C13 C14 -25.9(3)
P1 Ru1 C13 C14 -120.6(2)
Cl1 Ru1 C13 C14 156.1(2)
C15 Ru1 C13 C12 -101.7(3)
C16 Ru1 C13 C12 -64.7(3)
C14 Ru1 C13 C12 -131.3(4)
C11 Ru1 C13 C12 -28.9(3)
P2 Ru1 C13 C12 -157.1(2)
P1 Ru1 C13 C12 108.1(3)
Cl1 Ru1 C13 C12 24.9(4)
C12 C13 C14 C15 5.3(5)
Ru1 C13 C14 C15 -52.8(3)
C12 C13 C14 C20 -170.4(3)
Ru1 C13 C14 C20 131.5(4)
C12 C13 C14 Ru1 58.1(3)
C13 Ru1 C14 C15 130.9(4)
C12 Ru1 C14 C15 101.2(3)
C16 Ru1 C14 C15 29.5(3)
C11 Ru1 C14 C15 65.2(3)
P2 Ru1 C14 C15 -66.2(3)
P1 Ru1 C14 C15 -165.4(2)
Cl1 Ru1 C14 C15 56.9(7)
C15 Ru1 C14 C13 -130.9(4)
C12 Ru1 C14 C13 -29.7(2)
C16 Ru1 C14 C13 -101.4(3)
C11 Ru1 C14 C13 -65.7(2)
P2 Ru1 C14 C13 162.9(2)
P1 Ru1 C14 C13 63.7(2)
Cl1 Ru1 C14 C13 -74.0(6)
C13 Ru1 C14 C20 -115.1(8)
C15 Ru1 C14 C20 114.0(8)
C12 Ru1 C14 C20 -144.8(7)
C16 Ru1 C14 C20 143.5(8)
C11 Ru1 C14 C20 179.2(7)
P2 Ru1 C14 C20 47.9(7)
P1 Ru1 C14 C20 -51.3(7)
Cl1 Ru1 C14 C20 170.9(5)
C13 C14 C15 C16 -5.2(5)
C20 C14 C15 C16 170.5(3)
Ru1 C14 C15 C16 -57.8(3)
C13 C14 C15 Ru1 52.6(3)
C20 C14 C15 Ru1 -131.7(4)
C13 Ru1 C15 C14 -29.6(3)
C12 Ru1 C15 C14 -66.8(3)
C16 Ru1 C15 C14 -131.5(4)
C11 Ru1 C15 C14 -102.8(3)
P2 Ru1 C15 C14 118.1(3)
P1 Ru1 C15 C14 22.6(4)
Cl1 Ru1 C15 C14 -160.6(2)
C13 Ru1 C15 C16 101.9(3)
C12 Ru1 C15 C16 64.7(3)
C14 Ru1 C15 C16 131.5(4)
C11 Ru1 C15 C16 28.7(2)
P2 Ru1 C15 C16 -110.4(3)
P1 Ru1 C15 C16 154.12(19)
Cl1 Ru1 C15 C16 -29.2(3)
C12 C11 C16 C15 1.3(5)
C17 C11 C16 C15 -177.2(3)
Ru1 C11 C16 C15 54.2(3)
C12 C11 C16 Ru1 -52.9(3)
C17 C11 C16 Ru1 128.6(3)
C14 C15 C16 C11 2.0(5)
Ru1 C15 C16 C11 -56.1(3)
C14 C15 C16 Ru1 58.1(3)
C13 Ru1 C16 C11 65.9(3)
C15 Ru1 C16 C11 131.6(4)
C12 Ru1 C16 C11 28.9(2)
C14 Ru1 C16 C11 102.5(3)
P2 Ru1 C16 C11 -155.45(19)
P1 Ru1 C16 C11 39.0(5)
Cl1 Ru1 C16 C11 -69.7(2)
C13 Ru1 C16 C15 -65.7(3)
C12 Ru1 C16 C15 -102.8(3)
C14 Ru1 C16 C15 -29.1(3)
C11 Ru1 C16 C15 -131.6(4)
P2 Ru1 C16 C15 72.9(3)
P1 Ru1 C16 C15 -92.6(4)
Cl1 Ru1 C16 C15 158.7(3)
C16 C11 C17 C19 -20.2(5)
C12 C11 C17 C19 161.2(3)
Ru1 C11 C17 C19 72.6(5)
C16 C11 C17 C18 102.8(4)
C12 C11 C17 C18 -75.8(4)
Ru1 C11 C17 C18 -164.4(3)
C1 P1 C21 C22 65.1(3)
C31 P1 C21 C22 -40.7(3)
Ru1 P1 C21 C22 -161.1(2)
C1 P1 C31 C32 72.6(3)
C21 P1 C31 C32 177.8(3)
Ru1 P1 C31 C32 -59.6(3)
C6 P2 C41 C42 49.8(3)
C51 P2 C41 C42 -56.1(3)
Ru1 P2 C41 C42 179.3(3)
C6 P2 C51 C52 78.4(3)
C41 P2 C51 C52 -178.0(3)
Ru1 P2 C51 C52 -60.0(3)
P31 F2 P3 F3 142(3)
P31 F2 P3 F5 -32.9(9)
P31 F2 P3 F4 -120.8(9)
P31 F2 P3 F6 151.4(9)
P31 F2 P3 F1 65.0(8)
P31 F1 P3 F3 120.2(9)
P31 F1 P3 F5 25.1(9)
P31 F1 P3 F4 -152(3)
P31 F1 P3 F6 -158.6(10)
P31 F1 P3 F2 -66.6(9)
P3 F1 P31 F61 25.4(11)
P3 F1 P31 F2 92.9(9)
P3 F1 P31 F41 -72(7)
P3 F1 P31 F31 -83.4(10)
P3 F1 P31 F51 -170.7(13)
P3 F2 P31 F1 -94.4(8)
P3 F2 P31 F61 0.6(9)
P3 F2 P31 F41 84.1(10)
P3 F2 P31 F31 51(6)
P3 F2 P31 F51 177.2(13)
